data_4104007
loop_
_publ_author_name
'K. C. Nicolaou'
'Arkady Krasovskiy'
'Utpal Majumder'
'Vincent \'E. Tr\'epanier'
'David Y.-K. Chen'

_publ_contact_author_email arkady@scripps.edu
_publ_contact_author_name 'Arkady Krasovskiy'
_publ_section_title
;
 New Synthetic Technologies for the Construction of Heterocycles and
 Tryptamines
;
_journal_name_full 'Journal of the American Chemical Society'
_journal_page_first 3690
_journal_page_last 3699
_journal_paper_doi 10.1021/ja808692j
_journal_volume 131
_journal_year 2009
_chemical_formula_moiety 'C16 H20 N2 O4'
_chemical_formula_sum 'C16 H20 N2 O4'
_chemical_formula_weight 304.34
_chemical_melting_point 450.15
_chemical_name_systematic
;
(RS)-tert-butyl 2-oxo-1,2-dihydrospiro[benzo[d][1,3]oxazine-4,3'-pyrrolidine]
-1'-carboxylate
;
_space_group_IT_number 15
_symmetry_cell_setting monoclinic
_symmetry_Int_Tables_number 15
_symmetry_space_group_name_Hall '-C 2yc'
_symmetry_space_group_name_H-M 'C 1 2/c 1'
_atom_sites_solution_hydrogens geom
_atom_sites_solution_primary direct
_atom_sites_solution_secondary difmap
_audit_creation_method SHELXL-97
_cell_angle_alpha 90.00
_cell_angle_beta 109.79
_cell_angle_gamma 90.00
_cell_formula_units_Z 8
_cell_length_a 27.423
_cell_length_b 6.004
_cell_length_c 20.005
_cell_measurement_temperature 293(2)
_cell_volume 3099.246
_computing_structure_refinement 'SHELXL-97 (Sheldrick, 1997)'
_computing_structure_solution 'SHELXS-97 (Sheldrick, 1990)'
_diffrn_ambient_temperature 293(2)
_diffrn_measured_fraction_theta_full 0.951
_diffrn_measured_fraction_theta_max 0.951
_diffrn_radiation_monochromator 'Rigaku RAXIS-SPIDER'
_diffrn_radiation_probe x-ray
_diffrn_radiation_type MoK\a
_diffrn_radiation_wavelength 0.71070
_diffrn_reflns_av_R_equivalents 0.1881
_diffrn_reflns_av_sigmaI/netI 0.1513
_diffrn_reflns_limit_h_max 29
_diffrn_reflns_limit_h_min -29
_diffrn_reflns_limit_k_max 6
_diffrn_reflns_limit_k_min -6
_diffrn_reflns_limit_l_max 20
_diffrn_reflns_limit_l_min -21
_diffrn_reflns_number 8399
_diffrn_reflns_theta_full 22.50
_diffrn_reflns_theta_max 22.50
_diffrn_reflns_theta_min 2.20
_diffrn_source 'rotating anode'
_diffrn_source_type 'Rigaku MicroMax-007HF'
_exptl_absorpt_coefficient_mu 0.094
_exptl_absorpt_correction_T_max 0.9814
_exptl_absorpt_correction_T_min 0.9814
_exptl_crystal_colour colorless
_exptl_crystal_density_diffrn 1.304
_exptl_crystal_density_method 'not measured'
_exptl_crystal_description chip
_exptl_crystal_F_000 1296
_exptl_crystal_size_max 0.20
_exptl_crystal_size_mid 0.20
_exptl_crystal_size_min 0.20
_refine_diff_density_max 0.328
_refine_diff_density_min -0.318
_refine_diff_density_rms 0.087
_refine_ls_extinction_coef 0.0005(12)
_refine_ls_extinction_expression Fc^*^=kFc[1+0.001xFc^2^\l^3^/sin(2\q)]^-1/4^
_refine_ls_extinction_method SHELXL
_refine_ls_goodness_of_fit_ref 0.941
_refine_ls_hydrogen_treatment mixed
_refine_ls_matrix_type full
_refine_ls_number_parameters 223
_refine_ls_number_reflns 1933
_refine_ls_number_restraints 0
_refine_ls_restrained_S_all 0.941
_refine_ls_R_factor_all 0.1604
_refine_ls_R_factor_gt 0.1128
_refine_ls_shift/su_max 2.494
_refine_ls_shift/su_mean 0.217
_refine_ls_structure_factor_coef Fsqd
_refine_ls_weighting_details 'calc w=1/[\s^2^(Fo^2^)+(0.2000P)^2^+0.0000P] where P=(Fo^2^+2Fc^2^)/3'
_refine_ls_weighting_scheme calc
_refine_ls_wR_factor_gt 0.2364
_refine_ls_wR_factor_ref 0.3274
_reflns_number_gt 1058
_reflns_number_total 1933
_reflns_threshold_expression >2sigma(I)
_cod_data_source_file ja808692j_si_003.cif
_cod_data_source_block shelxl
_cod_original_cell_volume 3099.3
_cod_original_sg_symbol_H-M 'C 2/c'
_cod_database_code 4104007

loop_
_symmetry_equiv_pos_as_xyz
'x, y, z'
'-x, y, -z+1/2'
'x+1/2, y+1/2, z'
'-x+1/2, y+1/2, -z+1/2'
'-x, -y, -z'
'x, -y, z-1/2'
'-x+1/2, -y+1/2, -z'
'x+1/2, -y+1/2, z-1/2'

loop_
_atom_site_label
_atom_site_type_symbol
_atom_site_fract_x
_atom_site_fract_y
_atom_site_fract_z
_atom_site_U_iso_or_equiv
_atom_site_adp_type
_atom_site_occupancy
_atom_site_symmetry_multiplicity
_atom_site_calc_flag
_atom_site_refinement_flags
O1 O 0.28749(17) -0.1159(7) 0.1020(2) 0.061(2) Uani 1.00(3) 1 d .
O2 O 0.34634(17) -0.3520(7) 0.1759(3) 0.068(2) Uani 1.00(3) 1 d .
O3 O 0.43195(15) -0.0718(6) 0.0331(2) 0.056(2) Uani 1.00(3) 1 d .
O4 O 0.43958(19) -0.3786(8) -0.0238(3) 0.064(2) Uani 1.00(3) 1 d .
N1 N 0.37080(19) -0.0540(7) 0.1245(3) 0.052(2) Uani 1.00(4) 1 d .
N2 N 0.5089(2) -0.2707(8) 0.0714(3) 0.055(3) Uani 1.00(4) 1 d .
H16 H 0.5248 -0.3956 0.0740 0.066 Uiso 1 1 calc R
C1 C 0.2471(3) -0.1262(13) 0.1920(4) 0.084(4) Uani 1.00(4) 1 d .
H4 H 0.2662 0.0109 0.2027 0.101 Uiso 1 1 calc R
H5 H 0.2652 -0.2388 0.2252 0.101 Uiso 1 1 calc R
H6 H 0.2133 -0.1045 0.1954 0.101 Uiso 1 1 calc R
C2 C 0.2374(3) -0.4522(12) 0.1100(5) 0.087(4) Uani 1.00(4) 1 d .
H7 H 0.2181 -0.4925 0.0619 0.104 Uiso 1 1 calc R
H8 H 0.2200 -0.5077 0.1410 0.104 Uiso 1 1 calc R
H9 H 0.2715 -0.5155 0.1234 0.104 Uiso 1 1 calc R
C3 C 0.1978(3) -0.0841(13) 0.0609(5) 0.084(4) Uani 1.00(5) 1 d .
H1 H 0.2072 -0.0563 0.0196 0.101 Uiso 1 1 calc R
H2 H 0.1907 0.0547 0.0796 0.101 Uiso 1 1 calc R
H3 H 0.1674 -0.1764 0.0481 0.101 Uiso 1 1 calc R
C4 C 0.2415(3) -0.2003(10) 0.1162(4) 0.056(3) Uani 1.00(4) 1 d .
C5 C 0.3344(3) -0.1879(10) 0.1362(4) 0.050(3) Uani 1.00(4) 1 d .
C6 C 0.4247(3) -0.1091(9) 0.1498(4) 0.056(3) Uani 1.00(4) 1 d .
H14 H 0.4299 -0.2663 0.1434 0.067 Uiso 1 1 calc R
H15 H 0.4406 -0.0715 0.1996 0.067 Uiso 1 1 calc R
C7 C 0.3590(2) 0.1487(9) 0.0820(4) 0.056(3) Uani 1.00(4) 1 d .
H10 H 0.3395 0.2528 0.1003 0.067 Uiso 1 1 calc R
H11 H 0.3394 0.1159 0.0327 0.067 Uiso 1 1 calc R
C8 C 0.4118(2) 0.2399(9) 0.0897(4) 0.058(3) Uani 1.00(4) 1 d .
H12 H 0.4112 0.3162 0.0467 0.070 Uiso 1 1 calc R
H13 H 0.4235 0.3429 0.1293 0.070 Uiso 1 1 calc R
C9 C 0.4467(2) 0.0354(8) 0.1030(3) 0.045(2) Uani 1.00(4) 1 d .
C10 C 0.4588(3) -0.2487(11) 0.0227(4) 0.051(3) Uani 1.00(4) 1 d .
C11 C 0.5331(3) -0.1023(10) 0.1145(4) 0.057(3) Uani 1.00(4) 1 d .
C12 C 0.5043(2) 0.0666(9) 0.1327(4) 0.052(3) Uani 1.00(4) 1 d .
C13 C 0.5299(3) 0.2420(10) 0.1773(4) 0.061(3) Uani 1.00(4) 1 d .
H20 H 0.5107 0.3555 0.1880 0.073 Uiso 1 1 calc R
C14 C 0.5829(3) 0.2472(12) 0.2052(4) 0.073(4) Uani 1.00(4) 1 d .
H19 H 0.5998 0.3651 0.2339 0.087 Uiso 1 1 calc R
C15 C 0.6110(3) 0.0734(14) 0.1899(5) 0.075(4) Uani 1.00(4) 1 d .
H18 H 0.6470 0.0765 0.2095 0.090 Uiso 1 1 calc R
C16 C 0.5882(3) -0.0993(12) 0.1479(5) 0.070(4) Uani 1.00(4) 1 d .
H17 H 0.6081 -0.2160 0.1407 0.084 Uiso 1 1 calc R

loop_
_atom_site_aniso_label
_atom_site_aniso_U_11
_atom_site_aniso_U_22
_atom_site_aniso_U_33
_atom_site_aniso_U_23
_atom_site_aniso_U_13
_atom_site_aniso_U_12
O1 0.049(4) 0.071(3) 0.076(4) 0.011(2) 0.037(3) -0.003(2)
O2 0.061(3) 0.069(4) 0.082(4) 0.024(3) 0.034(3) 0.000(2)
O3 0.054(3) 0.055(3) 0.067(4) -0.010(2) 0.034(3) 0.0005(19)
O4 0.076(4) 0.068(4) 0.062(4) -0.014(3) 0.040(3) -0.006(2)
N1 0.051(4) 0.048(3) 0.065(4) 0.006(2) 0.031(3) 0.001(2)
N2 0.050(4) 0.054(4) 0.064(4) -0.002(3) 0.024(4) 0.006(3)
C1 0.081(6) 0.113(7) 0.076(7) -0.017(4) 0.050(5) -0.025(4)
C2 0.080(6) 0.075(6) 0.121(8) -0.021(4) 0.055(6) -0.027(4)
C3 0.046(5) 0.101(7) 0.104(8) 0.011(5) 0.022(5) 0.003(4)
C4 0.054(5) 0.057(4) 0.069(5) -0.012(3) 0.036(4) -0.014(3)
C5 0.056(5) 0.049(5) 0.054(5) -0.003(3) 0.032(4) 0.000(3)
C6 0.056(5) 0.048(4) 0.080(5) 0.007(3) 0.045(4) 0.003(3)
C7 0.054(5) 0.050(4) 0.070(5) 0.012(3) 0.029(4) 0.006(3)
C8 0.065(5) 0.047(4) 0.072(6) 0.006(3) 0.037(4) -0.002(3)
C9 0.057(4) 0.041(4) 0.042(4) 0.000(3) 0.023(3) 0.005(3)
C10 0.054(5) 0.053(5) 0.057(6) 0.007(4) 0.031(4) 0.001(3)
C11 0.057(5) 0.055(5) 0.073(6) 0.006(3) 0.040(4) -0.003(3)
C12 0.054(5) 0.048(4) 0.064(5) 0.001(3) 0.036(4) -0.007(3)
C13 0.070(6) 0.064(5) 0.057(5) -0.003(3) 0.032(4) -0.015(3)
C14 0.069(7) 0.080(6) 0.065(6) 0.009(4) 0.017(4) -0.018(4)
C15 0.057(5) 0.097(8) 0.071(6) 0.022(5) 0.023(5) -0.002(5)
C16 0.046(5) 0.075(6) 0.096(7) 0.005(4) 0.035(5) 0.001(4)

loop_
_atom_type_symbol
_atom_type_description
_atom_type_scat_dispersion_real
_atom_type_scat_dispersion_imag
_atom_type_scat_source
C C 0.0033 0.0016 'International Tables Vol C Tables 4.2.6.8 and 6.1.1.4'
H H 0.0000 0.0000 'International Tables Vol C Tables 4.2.6.8 and 6.1.1.4'
N N 0.0061 0.0033 'International Tables Vol C Tables 4.2.6.8 and 6.1.1.4'
O O 0.0106 0.0060 'International Tables Vol C Tables 4.2.6.8 and 6.1.1.4'

loop_
_geom_angle_atom_site_label_1
_geom_angle_atom_site_label_2
_geom_angle_atom_site_label_3
_geom_angle
C5 O1 C4 122.6(5)
C10 O3 C9 120.2(5)
C5 N1 C6 122.2(5)
C5 N1 C7 124.2(5)
C6 N1 C7 113.5(4)
C10 N2 C11 122.1(5)
O1 C4 C2 111.8(5)
O1 C4 C3 102.8(5)
C2 C4 C3 112.6(6)
O1 C4 C1 106.6(5)
C2 C4 C1 110.4(6)
C3 C4 C1 112.3(6)
O2 C5 N1 122.0(6)
O2 C5 O1 126.7(5)
N1 C5 O1 111.3(5)
N1 C6 C9 103.0(5)
N1 C7 C8 103.2(5)
C9 C8 C7 104.5(4)
O3 C9 C8 103.4(5)
O3 C9 C12 110.2(4)
C8 C9 C12 119.0(5)
O3 C9 C6 107.1(4)
C8 C9 C6 102.0(4)
C12 C9 C6 114.0(5)
O4 C10 N2 123.7(6)
O4 C10 O3 121.0(7)
N2 C10 O3 115.3(6)
C16 C11 C12 117.9(7)
C16 C11 N2 121.5(6)
C12 C11 N2 120.4(6)
C13 C12 C11 120.0(6)
C13 C12 C9 125.3(5)
C11 C12 C9 114.6(5)
C12 C13 C14 120.6(6)
C15 C14 C13 118.9(7)
C16 C15 C14 122.6(8)
C15 C16 C11 119.7(6)

loop_
_geom_bond_atom_site_label_1
_geom_bond_atom_site_label_2
_geom_bond_distance
O1 C5 1.309(8)
O1 C4 1.472(7)
O2 C5 1.238(7)
O3 C10 1.349(7)
O3 C9 1.468(7)
O4 C10 1.191(8)
N1 C5 1.362(7)
N1 C6 1.429(8)
N1 C7 1.457(7)
N2 C10 1.394(9)
N2 C11 1.349(8)
C1 C4 1.537(10)
C2 C4 1.519(9)
C3 C4 1.501(11)
C6 C9 1.541(7)
C7 C8 1.506(8)
C8 C9 1.524(8)
C9 C12 1.498(9)
C11 C16 1.429(10)
C11 C12 1.408(8)
C12 C13 1.405(9)
C13 C14 1.370(10)
C14 C15 1.391(10)
C15 C16 1.348(11)
